data_9003450
loop_
_publ_author_name
'Perchiazzi, N.'
'Gualtieri, A. F.'
'Merlino, S.'
'Kampf, A. R.'

_publ_section_title
;
 The atomic structure of bakerite and its relationship to datolite
 Sample: #45837, single crystal data
;
_journal_name_full 'American Mineralogist'
_journal_page_first 767
_journal_page_last 776
_journal_volume 89
_journal_year 2004
_chemical_formula_sum 'B Ca H O5 Si'
_chemical_name_mineral Datolite
_space_group_IT_number 14
_symmetry_space_group_name_Hall '-P 2ybc'
_symmetry_space_group_name_H-M 'P 1 21/c 1'
_cell_angle_alpha 90
_cell_angle_beta 90.255
_cell_angle_gamma 90
_cell_length_a 4.850
_cell_length_b 7.627
_cell_length_c 9.659
_cell_formula_units_Z 4
_cell_volume 357.292
_database_code_amcsd 0003540
_exptl_crystal_density_diffrn 2.974
_cod_original_formula_sum 'Ca Si B O5 H'
_cod_database_code 9003450

loop_
_space_group_symop_operation_xyz
x,y,z
x,1/2-y,1/2+z
-x,1/2+y,1/2-z
-x,-y,-z

loop_
_atom_site_aniso_label
_atom_site_aniso_U_11
_atom_site_aniso_U_22
_atom_site_aniso_U_33
_atom_site_aniso_U_12
_atom_site_aniso_U_13
_atom_site_aniso_U_23
Ca 0.01100 0.01200 0.01300 0.00000 0.00100 0.00000
Si 0.01100 0.01100 0.01100 0.00000 0.00100 -0.00100
B 0.00800 0.01100 0.01200 0.00100 -0.00100 -0.00200
O1 0.01300 0.01300 0.01400 0.00200 -0.00100 -0.00100
O2 0.00800 0.01400 0.01300 0.00100 0.00000 0.00100
O3 0.01000 0.01400 0.01200 0.00000 -0.00100 -0.00100
O4 0.01000 0.01000 0.01500 -0.00100 0.00300 0.00100
O5 0.01000 0.01500 0.01200 0.00200 0.00100 -0.00200

loop_
_atom_site_label
_atom_site_fract_x
_atom_site_fract_y
_atom_site_fract_z
_atom_site_U_iso_or_equiv
Ca 0.99160 0.10660 0.33570 0.01200
Si 0.46920 0.26570 0.08460 0.01100
B 0.56920 0.41070 0.34170 0.01000
O1 0.24300 0.40110 0.03740 0.01300
O2 0.67070 0.30060 0.45810 0.01100
O3 0.67550 0.33350 0.21070 0.01200
O4 0.31480 0.08770 0.14620 0.01100
O5 0.25870 0.41300 0.33560 0.01200
H 0.23400 0.45500 0.40100 0.02000

loop_
_cod_related_entry_id
_cod_related_entry_database
_cod_related_entry_code
1 AMCSD 0003540
